data_7120798
loop_
_publ_author_name
'Monteiro, J. H. S. K.'
'Machado, D.'
'de Hollanda, L. M.'
'Lancellotti, M.'
'Sigoli, F. A.'
'de Bettencourt-Dias, A.'

_publ_section_title
;
 Selective cytotoxicity and luminescence imaging of cancer cells with a
 dipicolinato-based EuIII complex
;
_journal_name_full 'Chem. Commun.'
_journal_paper_doi 10.1039/C7CC06753D
_journal_year 2017
_chemical_formula_sum 'C22 H26 Cs Gd K2 N6 O18'
_chemical_formula_weight 1030.85
_chemical_name_systematic
; 
 ? 
;
_space_group_IT_number 14
_symmetry_cell_setting monoclinic
_symmetry_space_group_name_Hall '-P 2yn'
_symmetry_space_group_name_H-M 'P 1 21/n 1'
_atom_sites_solution_hydrogens geom
_atom_sites_solution_primary direct
_atom_sites_solution_secondary difmap
_audit_creation_method SHELXL-97
_audit_update_record
;
2017-02-25 deposited with the CCDC.
2017-10-09 downloaded from the CCDC.
;
_cell_angle_alpha 90.00
_cell_angle_beta 104.2850(7)
_cell_angle_gamma 90.00
_cell_formula_units_Z 4
_cell_length_a 9.4903(1)
_cell_length_b 24.0900(3)
_cell_length_c 14.2494(2)
_cell_measurement_reflns_used 9200
_cell_measurement_temperature 100(2)
_cell_measurement_theta_max 24.30
_cell_measurement_theta_min 2.24
_cell_volume 3156.99(7)
_computing_cell_refinement 'Bruker SMART (Bruker, 2001)'
_computing_data_collection 'Bruker SMART (Bruker, 2001)'
_computing_data_reduction 'Bruker SAINT (Bruker, 2001)'
_computing_molecular_graphics 'DIAMOND (Brandenburg, 1999)'
_computing_publication_material 'Bruker SHELXTL (Bruker, 2001)'
_computing_structure_refinement 'SHELXL-97 (Sheldrick, 2008)'
_computing_structure_solution 'SHELXS-97 (Sheldrick, 2008)'
_diffrn_ambient_temperature 100(2)
_diffrn_detector_area_resol_mean 8.3
_diffrn_measured_fraction_theta_full 0.999
_diffrn_measured_fraction_theta_max 0.999
_diffrn_measurement_device_type 'Bruker APEX CCD detector'
_diffrn_measurement_method 'phi and omega scans'
_diffrn_radiation_monochromator graphite
_diffrn_radiation_source 'fine-focus sealed tube'
_diffrn_radiation_type MoK\a
_diffrn_radiation_wavelength 0.71073
_diffrn_reflns_av_R_equivalents 0.0636
_diffrn_reflns_av_sigmaI/netI 0.0885
_diffrn_reflns_limit_h_max 12
_diffrn_reflns_limit_h_min -13
_diffrn_reflns_limit_k_max 33
_diffrn_reflns_limit_k_min -24
_diffrn_reflns_limit_l_max 20
_diffrn_reflns_limit_l_min -20
_diffrn_reflns_number 52735
_diffrn_reflns_theta_full 30.00
_diffrn_reflns_theta_max 30.00
_diffrn_reflns_theta_min 1.69
_exptl_absorpt_coefficient_mu 3.592
_exptl_absorpt_correction_T_max 0.8408
_exptl_absorpt_correction_T_min 0.6934
_exptl_absorpt_correction_type multi-scan
_exptl_absorpt_process_details 'SADABS SHELXL-97 (Sheldrick, 2001)'
_exptl_crystal_colour colorless
_exptl_crystal_density_diffrn 2.169
_exptl_crystal_density_method 'not measured'
_exptl_crystal_description block
_exptl_crystal_F_000 2004
_exptl_crystal_preparation ', Luminescent'
_exptl_crystal_size_max 0.11
_exptl_crystal_size_mid 0.05
_exptl_crystal_size_min 0.05
_refine_diff_density_max 3.715
_refine_diff_density_min -6.726
_refine_diff_density_rms 0.381
_refine_ls_extinction_method none
_refine_ls_goodness_of_fit_ref 1.051
_refine_ls_hydrogen_treatment mixed
_refine_ls_matrix_type full
_refine_ls_number_parameters 461
_refine_ls_number_reflns 9200
_refine_ls_number_restraints 0
_refine_ls_restrained_S_all 1.051
_refine_ls_R_factor_all 0.1247
_refine_ls_R_factor_gt 0.0806
_refine_ls_shift/su_max 0.005
_refine_ls_shift/su_mean 0.000
_refine_ls_structure_factor_coef Fsqd
_refine_ls_weighting_details 'calc w=1/[\s^2^(Fo^2^)+(0.1270P)^2^+73.9687P] where P=(Fo^2^+2Fc^2^)/3'
_refine_ls_weighting_scheme calc
_refine_ls_wR_factor_gt 0.2280
_refine_ls_wR_factor_ref 0.2569
_reflns_number_gt 6147
_reflns_number_total 9200
_reflns_threshold_expression >2sigma(I)
_cod_data_source_file c7cc06753d2.cif
_cod_data_source_block abd28501051721overn
_cod_original_sg_symbol_H-M 'P 21/n'
_cod_database_code 7120798

loop_
_symmetry_equiv_pos_as_xyz
'x, y, z'
'-x+1/2, y+1/2, -z+1/2'
'-x, -y, -z'
'x-1/2, -y-1/2, z-1/2'

loop_
_atom_site_label
_atom_site_type_symbol
_atom_site_fract_x
_atom_site_fract_y
_atom_site_fract_z
_atom_site_U_iso_or_equiv
_atom_site_adp_type
_atom_site_occupancy
_atom_site_symmetry_multiplicity
_atom_site_calc_flag
_atom_site_refinement_flags
_atom_site_disorder_group
Gd1 Gd 0.96249(5) 0.12022(2) 0.75342(3) 0.01259(14) Uani 1 1 d . .
N1 N 0.9689(9) 0.1986(4) 0.8664(6) 0.0129(16) Uani 1 1 d . .
N2 N 0.8959(10) 0.1425(4) 0.5769(6) 0.0172(18) Uani 1 1 d . .
N3 N 1.0032(10) 0.0214(4) 0.8110(6) 0.0168(17) Uani 1 1 d . .
O1 O 1.1778(8) 0.1259(3) 0.8863(5) 0.0177(15) Uani 1 1 d . .
O2 O 0.7438(8) 0.1783(3) 0.7225(5) 0.0146(14) Uani 1 1 d . .
O3 O 1.1100(8) 0.1906(3) 0.6995(5) 0.0185(15) Uani 1 1 d . .
O4 O 0.7721(8) 0.0628(3) 0.6536(5) 0.0171(15) Uani 1 1 d . .
O5 O 1.1351(8) 0.0659(3) 0.6887(5) 0.0190(15) Uani 1 1 d . .
O6 O 0.8251(8) 0.0886(3) 0.8677(5) 0.0185(15) Uani 1 1 d . .
C1 C 1.1991(12) 0.1631(5) 0.9519(8) 0.021(2) Uani 1 1 d . .
C2 C 1.0837(10) 0.2071(4) 0.9423(7) 0.0122(18) Uani 1 1 d . .
C3 C 1.0924(11) 0.2495(4) 1.0082(7) 0.0142(18) Uani 1 1 d . .
H3 H 1.1770 0.2541 1.0595 0.017 Uiso 1 1 calc R .
C4 C 0.9732(11) 0.2861(4) 0.9982(7) 0.017(2) Uani 1 1 d . .
C5 C 0.8532(11) 0.2771(5) 0.9189(8) 0.018(2) Uani 1 1 d . .
H5 H 0.7708 0.3007 0.9090 0.022 Uiso 1 1 calc R .
C6 C 0.8552(11) 0.2341(4) 0.8558(7) 0.0145(19) Uani 1 1 d . .
C7 C 0.7279(11) 0.2209(5) 0.7727(7) 0.017(2) Uani 1 1 d . .
C8 C 1.0869(13) 0.2106(4) 0.6133(9) 0.022(2) Uani 1 1 d . .
C9 C 0.9615(12) 0.1841(4) 0.5401(8) 0.018(2) Uani 1 1 d . .
C10 C 0.9155(14) 0.2014(5) 0.4456(8) 0.025(2) Uani 1 1 d . .
H10 H 0.9634 0.2313 0.4230 0.030 Uiso 1 1 calc R .
C11 C 0.7984(13) 0.1750(4) 0.3826(8) 0.023(2) Uani 1 1 d . .
C12 C 0.7330(13) 0.1308(5) 0.4203(8) 0.021(2) Uani 1 1 d . .
H12 H 0.6547 0.1108 0.3800 0.026 Uiso 1 1 calc R .
C13 C 0.7842(11) 0.1165(4) 0.5169(7) 0.0157(19) Uani 1 1 d . .
C14 C 0.7162(11) 0.0712(4) 0.5641(8) 0.0158(19) Uani 1 1 d . .
C15 C 1.1761(11) 0.0166(4) 0.7140(7) 0.0149(19) Uani 1 1 d . .
C16 C 1.0928(11) -0.0122(4) 0.7784(8) 0.017(2) Uani 1 1 d . .
C17 C 1.1021(14) -0.0676(5) 0.7953(9) 0.027(3) Uani 1 1 d . .
H17 H 1.1655 -0.0898 0.7687 0.032 Uiso 1 1 calc R .
C18 C 1.0183(17) -0.0920(5) 0.8516(9) 0.033(3) Uani 1 1 d . .
C19 C 0.9247(15) -0.0572(5) 0.8876(9) 0.028(3) Uani 1 1 d . .
H19 H 0.8646 -0.0719 0.9259 0.033 Uiso 1 1 calc R .
C20 C 0.9217(12) -0.0019(4) 0.8666(7) 0.017(2) Uani 1 1 d . .
C21 C 0.8166(11) 0.0380(5) 0.8945(7) 0.018(2) Uani 1 1 d . .
C22 C 0.8759(16) -0.0724(7) 0.5530(11) 0.043(4) Uani 1 1 d . .
H22A H 0.8543 -0.0350 0.5726 0.065 Uiso 1 1 calc R .
H22B H 0.9718 -0.0726 0.5388 0.065 Uiso 1 1 calc R .
H22C H 0.8756 -0.0986 0.6055 0.065 Uiso 1 1 calc R .
Cs1 Cs 1.11679(11) 0.35681(4) 0.47880(7) 0.0451(3) Uani 1 1 d . .
K1 K 0.5743(5) -0.0242(2) 0.4041(3) 0.0710(13) Uani 1 1 d . .
K2 K 0.4958(6) -0.0040(2) 0.8245(4) 0.0746(13) Uani 1 1 d . .
N4 N 0.9773(10) 0.3284(4) 1.0597(6) 0.0181(18) Uani 1 1 d . .
H4A H 0.9036 0.3516 1.0512 0.022 Uiso 1 1 calc R .
H4B H 1.0537 0.3330 1.1086 0.022 Uiso 1 1 calc R .
N5 N 0.7506(14) 0.1895(5) 0.2876(7) 0.033(2) Uani 1 1 d . .
H5A H 0.7939 0.2164 0.2637 0.040 Uiso 1 1 calc R .
H5B H 0.6764 0.1719 0.2501 0.040 Uiso 1 1 calc R .
N6 N 1.029(2) -0.1486(5) 0.8703(10) 0.060(5) Uani 1 1 d . .
H6A H 1.0893 -0.1690 0.8465 0.072 Uiso 1 1 calc R .
H6B H 0.9765 -0.1641 0.9059 0.072 Uiso 1 1 calc R .
O7 O 1.3053(9) 0.1649(4) 1.0251(7) 0.032(2) Uani 1 1 d . .
O8 O 0.6180(9) 0.2511(4) 0.7589(6) 0.0271(19) Uani 1 1 d . .
O9 O 1.1565(10) 0.2484(4) 0.5873(7) 0.033(2) Uani 1 1 d . .
O10 O 0.6093(8) 0.0458(3) 0.5142(5) 0.0194(16) Uani 1 1 d . .
O11 O 1.2748(8) -0.0085(3) 0.6903(6) 0.0222(16) Uani 1 1 d . .
O12 O 0.7249(10) 0.0204(3) 0.9370(6) 0.0268(18) Uani 1 1 d . .
O13 O 0.9036(9) 0.3204(4) 0.2836(7) 0.031(2) Uani 1 1 d . .
O14 O 0.3782(10) 0.0317(4) 0.2989(8) 0.040(2) Uani 1 1 d . .
O15 O 0.7670(9) -0.0887(4) 0.4676(6) 0.0266(18) Uani 1 1 d . .
O17 O 0.3727(9) 0.0403(3) 0.9262(6) 0.0222(17) Uani 1 1 d . .
O18 O 0.5146(8) 0.0822(4) 0.7377(5) 0.0202(16) Uani 1 1 d . .
O16A O 0.471(4) -0.0987(14) 0.862(4) 0.116(17) Uani 0.50 1 d P 1
O16B O 0.531(2) -0.1061(8) 0.8282(14) 0.032(4) Uani 0.50 1 d P 2

loop_
_atom_site_aniso_label
_atom_site_aniso_U_11
_atom_site_aniso_U_22
_atom_site_aniso_U_33
_atom_site_aniso_U_23
_atom_site_aniso_U_13
_atom_site_aniso_U_12
Gd1 0.0147(2) 0.0112(2) 0.0130(2) 0.00038(19) 0.00549(16) 0.00012(19)
N1 0.010(4) 0.016(4) 0.012(4) 0.001(3) 0.001(3) 0.000(3)
N2 0.019(4) 0.018(4) 0.018(4) -0.003(4) 0.011(3) -0.001(4)
N3 0.021(4) 0.017(4) 0.014(4) -0.001(3) 0.008(3) -0.003(3)
O1 0.016(3) 0.016(4) 0.021(4) -0.004(3) 0.003(3) 0.006(3)
O2 0.016(3) 0.014(4) 0.011(3) -0.003(3) -0.001(3) 0.001(3)
O3 0.021(4) 0.015(4) 0.021(4) -0.003(3) 0.009(3) -0.004(3)
O4 0.016(3) 0.018(4) 0.020(4) 0.002(3) 0.008(3) -0.002(3)
O5 0.024(4) 0.015(4) 0.023(4) 0.004(3) 0.013(3) 0.003(3)
O6 0.019(4) 0.019(4) 0.019(4) 0.005(3) 0.008(3) 0.002(3)
C1 0.019(5) 0.016(5) 0.028(6) 0.000(4) 0.008(4) -0.003(4)
C2 0.008(4) 0.006(4) 0.022(5) 0.002(4) 0.003(4) -0.002(3)
C3 0.014(4) 0.012(5) 0.017(5) 0.003(4) 0.005(4) -0.002(4)
C4 0.020(5) 0.014(5) 0.018(5) 0.000(4) 0.007(4) -0.005(4)
C5 0.012(4) 0.020(5) 0.025(5) -0.003(4) 0.010(4) -0.001(4)
C6 0.015(4) 0.013(5) 0.015(4) 0.004(4) 0.003(4) 0.003(4)
C7 0.016(5) 0.021(5) 0.015(5) 0.002(4) 0.005(4) 0.001(4)
C8 0.028(6) 0.011(5) 0.031(6) 0.005(4) 0.016(5) -0.001(4)
C9 0.026(5) 0.007(4) 0.025(5) 0.002(4) 0.014(4) -0.001(4)
C10 0.034(6) 0.024(6) 0.020(5) 0.006(4) 0.013(5) 0.006(5)
C11 0.037(6) 0.009(5) 0.026(6) -0.002(4) 0.016(5) 0.008(4)
C12 0.029(6) 0.023(6) 0.012(5) -0.002(4) 0.007(4) 0.007(4)
C13 0.016(4) 0.014(5) 0.019(5) -0.003(4) 0.008(4) -0.001(4)
C14 0.021(5) 0.008(4) 0.020(5) -0.001(4) 0.008(4) 0.001(4)
C15 0.014(4) 0.016(5) 0.016(5) -0.003(4) 0.006(4) 0.002(4)
C16 0.018(5) 0.015(5) 0.018(5) -0.001(4) 0.006(4) -0.005(4)
C17 0.034(6) 0.025(6) 0.023(6) -0.002(5) 0.010(5) 0.009(5)
C18 0.059(9) 0.015(6) 0.028(6) -0.005(5) 0.017(6) -0.008(6)
C19 0.043(7) 0.021(6) 0.023(6) 0.000(5) 0.017(5) -0.008(5)
C20 0.025(5) 0.015(5) 0.010(4) -0.001(4) 0.005(4) -0.003(4)
C21 0.016(5) 0.025(6) 0.014(5) 0.002(4) 0.005(4) -0.003(4)
C22 0.035(7) 0.057(10) 0.033(7) -0.024(7) 0.000(6) 0.003(7)
Cs1 0.0484(6) 0.0430(6) 0.0444(5) 0.0072(4) 0.0122(4) -0.0137(4)
K1 0.066(3) 0.088(3) 0.065(3) -0.017(2) 0.028(2) -0.012(2)
K2 0.074(3) 0.085(3) 0.074(3) 0.015(3) 0.033(2) 0.016(3)
N4 0.019(4) 0.020(5) 0.013(4) -0.004(3) -0.001(3) 0.003(4)
N5 0.052(7) 0.024(5) 0.021(5) 0.004(4) 0.006(5) 0.007(5)
N6 0.134(15) 0.016(6) 0.046(8) 0.005(5) 0.051(9) 0.009(7)
O7 0.025(4) 0.022(4) 0.039(5) -0.004(4) -0.011(4) 0.005(4)
O8 0.022(4) 0.022(4) 0.029(4) -0.010(4) -0.009(3) 0.010(3)
O9 0.043(5) 0.020(4) 0.041(5) -0.002(4) 0.024(4) -0.010(4)
O10 0.022(4) 0.018(4) 0.020(4) -0.006(3) 0.009(3) -0.005(3)
O11 0.021(4) 0.023(4) 0.025(4) -0.001(3) 0.008(3) 0.009(3)
O12 0.036(5) 0.022(4) 0.028(4) 0.009(3) 0.019(4) -0.001(4)
O13 0.025(4) 0.032(5) 0.033(5) 0.011(4) 0.004(4) -0.002(4)
O14 0.034(5) 0.036(5) 0.055(6) 0.017(5) 0.022(5) 0.017(4)
O15 0.027(4) 0.036(5) 0.018(4) -0.006(4) 0.008(3) -0.011(4)
O17 0.024(4) 0.019(4) 0.026(4) 0.008(3) 0.012(3) 0.006(3)
O18 0.017(4) 0.028(4) 0.017(4) 0.004(3) 0.006(3) 0.006(3)
O16A 0.09(3) 0.054(19) 0.24(5) 0.05(3) 0.10(3) 0.010(18)
O16B 0.035(11) 0.028(10) 0.033(10) 0.003(8) 0.009(8) 0.005(8)

loop_
_atom_type_symbol
_atom_type_description
_atom_type_scat_dispersion_real
_atom_type_scat_dispersion_imag
_atom_type_scat_source
C C 0.0033 0.0016 'International Tables Vol C Tables 4.2.6.8 and 6.1.1.4'
H H 0.0000 0.0000 'International Tables Vol C Tables 4.2.6.8 and 6.1.1.4'
N N 0.0061 0.0033 'International Tables Vol C Tables 4.2.6.8 and 6.1.1.4'
O O 0.0106 0.0060 'International Tables Vol C Tables 4.2.6.8 and 6.1.1.4'
Cs Cs -0.3680 2.1192 'International Tables Vol C Tables 4.2.6.8 and 6.1.1.4'
Gd Gd -0.1653 3.9035 'International Tables Vol C Tables 4.2.6.8 and 6.1.1.4'
K K 0.2009 0.2494 'International Tables Vol C Tables 4.2.6.8 and 6.1.1.4'

loop_
_geom_angle_atom_site_label_1
_geom_angle_atom_site_label_2
_geom_angle_atom_site_label_3
_geom_angle
_geom_angle_site_symmetry_1
_geom_angle_site_symmetry_3
O1 Gd1 O4 148.2(3) . .
O1 Gd1 O3 76.6(3) . .
O4 Gd1 O3 127.7(2) . .
O1 Gd1 O6 89.0(3) . .
O4 Gd1 O6 76.8(2) . .
O3 Gd1 O6 150.2(3) . .
O1 Gd1 O5 79.1(3) . .
O4 Gd1 O5 86.9(3) . .
O3 Gd1 O5 76.3(2) . .
O6 Gd1 O5 126.9(2) . .
O1 Gd1 O2 128.4(2) . .
O4 Gd1 O2 75.3(2) . .
O3 Gd1 O2 94.2(2) . .
O6 Gd1 O2 74.3(2) . .
O5 Gd1 O2 148.6(2) . .
O1 Gd1 N1 64.4(3) . .
O4 Gd1 N1 135.2(2) . .
O3 Gd1 N1 75.5(3) . .
O6 Gd1 N1 74.7(3) . .
O5 Gd1 N1 137.9(3) . .
O2 Gd1 N1 64.2(2) . .
O1 Gd1 N2 136.9(3) . .
O4 Gd1 N2 64.3(3) . .
O3 Gd1 N2 63.6(3) . .
O6 Gd1 N2 134.0(3) . .
O5 Gd1 N2 76.2(3) . .
O2 Gd1 N2 72.8(3) . .
N1 Gd1 N2 116.8(3) . .
O1 Gd1 N3 76.5(3) . .
O4 Gd1 N3 71.7(3) . .
O3 Gd1 N3 134.9(3) . .
O6 Gd1 N3 63.4(3) . .
O5 Gd1 N3 63.5(3) . .
O2 Gd1 N3 130.8(3) . .
N1 Gd1 N3 122.2(3) . .
N2 Gd1 N3 120.8(3) . .
C2 N1 C6 117.2(9) . .
C2 N1 Gd1 121.6(6) . .
C6 N1 Gd1 121.2(7) . .
C13 N2 C9 117.8(9) . .
C13 N2 Gd1 120.3(7) . .
C9 N2 Gd1 121.6(7) . .
C16 N3 C20 117.0(9) . .
C16 N3 Gd1 121.3(6) . .
C20 N3 Gd1 121.2(7) . .
C1 O1 Gd1 124.3(7) . .
C7 O2 Gd1 124.6(6) . .
C8 O3 Gd1 125.8(7) . .
C14 O4 Gd1 124.1(6) . .
C14 O4 K1 69.7(6) . 3_656
Gd1 O4 K1 148.2(3) . 3_656
C15 O5 Gd1 125.3(6) . .
C21 O6 Gd1 125.1(6) . .
C21 O6 Cs1 98.9(6) . 4_566
Gd1 O6 Cs1 135.8(3) . 4_566
O7 C1 O1 125.5(11) . .
O7 C1 C2 117.8(10) . .
O1 C1 C2 116.6(10) . .
O7 C1 Cs1 48.7(6) . 4_666
O1 C1 Cs1 87.7(6) . 4_666
C2 C1 Cs1 142.3(6) . 4_666
N1 C2 C3 124.1(9) . .
N1 C2 C1 113.1(9) . .
C3 C2 C1 122.7(9) . .
C2 C3 C4 118.9(9) . .
C2 C3 H3 120.6 . .
C4 C3 H3 120.6 . .
N4 C4 C5 122.0(10) . .
N4 C4 C3 121.1(10) . .
C5 C4 C3 116.9(9) . .
C6 C5 C4 120.2(10) . .
C6 C5 H5 119.9 . .
C4 C5 H5 119.9 . .
N1 C6 C5 122.7(9) . .
N1 C6 C7 114.7(9) . .
C5 C6 C7 122.5(9) . .
N1 C6 Cs1 97.5(6) . 4_566
C5 C6 Cs1 91.5(6) . 4_566
C7 C6 Cs1 77.9(5) . 4_566
O8 C7 O2 126.1(10) . .
O8 C7 C6 118.6(9) . .
O2 C7 C6 115.3(9) . .
O8 C7 Cs1 91.6(6) . 4_566
O2 C7 Cs1 97.4(6) . 4_566
C6 C7 Cs1 79.7(5) . 4_566
O9 C8 O3 125.8(12) . .
O9 C8 C9 119.4(11) . .
O3 C8 C9 114.8(9) . .
N2 C9 C10 122.7(11) . .
N2 C9 C8 113.8(9) . .
C10 C9 C8 123.5(10) . .
C9 C10 C11 120.1(11) . .
C9 C10 H10 119.9 . .
C11 C10 H10 119.9 . .
N5 C11 C10 122.6(11) . .
N5 C11 C12 120.3(12) . .
C10 C11 C12 117.1(11) . .
C13 C12 C11 119.2(11) . .
C13 C12 H12 120.4 . .
C11 C12 H12 120.4 . .
N2 C13 C12 123.1(10) . .
N2 C13 C14 114.4(9) . .
C12 C13 C14 122.5(10) . .
O10 C14 O4 125.0(9) . .
O10 C14 C13 118.7(9) . .
O4 C14 C13 116.3(9) . .
O10 C14 K1 43.9(5) . 3_656
O4 C14 K1 87.8(6) . 3_656
C13 C14 K1 145.0(7) . 3_656
O10 C14 K1 28.8(5) . .
O4 C14 K1 125.7(7) . .
C13 C14 K1 110.2(6) . .
K1 C14 K1 67.7(2) 3_656 .
O11 C15 O5 125.5(9) . .
O11 C15 C16 119.1(9) . .
O5 C15 C16 115.4(8) . .
O11 C15 K2 49.0(5) . 1_655
O5 C15 K2 119.1(7) . 1_655
C16 C15 K2 102.1(6) . 1_655
O11 C15 K1 34.9(5) . 3_756
O5 C15 K1 90.7(6) . 3_756
C16 C15 K1 153.9(7) . 3_756
K2 C15 K1 61.4(2) 1_655 3_756
N3 C16 C17 123.6(10) . .
N3 C16 C15 113.8(9) . .
C17 C16 C15 122.5(10) . .
C16 C17 C18 119.7(11) . .
C16 C17 H17 120.1 . .
C18 C17 H17 120.1 . .
N6 C18 C17 119.8(12) . .
N6 C18 C19 122.7(12) . .
C17 C18 C19 117.5(11) . .
N6 C18 Cs1 63.7(10) . 2_746
C17 C18 Cs1 86.8(8) . 2_746
C19 C18 Cs1 120.4(9) . 2_746
C20 C19 C18 118.9(11) . .
C20 C19 H19 120.6 . .
C18 C19 H19 120.6 . .
N3 C20 C19 123.3(10) . .
N3 C20 C21 113.5(9) . .
C19 C20 C21 123.0(10) . .
O12 C21 O6 124.5(10) . .
O12 C21 C20 119.8(10) . .
O6 C21 C20 115.6(8) . .
O12 C21 K2 46.0(6) . .
O6 C21 K2 109.8(7) . .
C20 C21 K2 111.4(7) . .
O12 C21 Cs1 65.4(6) . 4_566
O6 C21 Cs1 60.1(5) . 4_566
C20 C21 Cs1 171.3(7) . 4_566
K2 C21 Cs1 77.3(2) . 4_566
O15 C22 H22A 109.5 . .
O15 C22 H22B 109.5 . .
H22A C22 H22B 109.5 . .
O15 C22 H22C 109.5 . .
H22A C22 H22C 109.5 . .
H22B C22 H22C 109.5 . .
O16A Cs1 O9 86.6(9) 2_656 .
O16A Cs1 O6 127.0(7) 2_656 4_665
O9 Cs1 O6 127.8(2) . 4_665
O16A Cs1 O13 124.5(9) 2_656 .
O9 Cs1 O13 100.7(2) . .
O6 Cs1 O13 91.1(2) 4_665 .
O16A Cs1 O7 55.1(8) 2_656 4_565
O9 Cs1 O7 76.1(2) . 4_565
O6 Cs1 O7 154.3(2) 4_665 4_565
O13 Cs1 O7 73.3(2) . 4_565
O16A Cs1 O12 88.4(8) 2_656 4_665
O9 Cs1 O12 152.0(3) . 4_665
O6 Cs1 O12 41.39(19) 4_665 4_665
O13 Cs1 O12 104.9(2) . 4_665
O7 Cs1 O12 122.3(2) 4_565 4_665
O16A Cs1 O17 64.7(10) 2_656 4_665
O9 Cs1 O17 138.5(2) . 4_665
O6 Cs1 O17 93.71(19) 4_665 4_665
O13 Cs1 O17 75.5(2) . 4_665
O7 Cs1 O17 63.1(2) 4_565 4_665
O12 Cs1 O17 61.0(2) 4_665 4_665
O16A Cs1 N6 87.1(9) 2_656 2_756
O9 Cs1 N6 71.0(3) . 2_756
O6 Cs1 N6 72.3(3) 4_665 2_756
O13 Cs1 N6 147.4(3) . 2_756
O7 Cs1 N6 130.9(3) 4_565 2_756
O12 Cs1 N6 81.3(3) 4_665 2_756
O17 Cs1 N6 131.9(2) 4_665 2_756
O16A Cs1 C21 106.9(8) 2_656 4_665
O9 Cs1 C21 141.6(3) . 4_665
O6 Cs1 C21 21.0(2) 4_665 4_665
O13 Cs1 C21 100.4(2) . 4_665
O7 Cs1 C21 141.1(2) 4_565 4_665
O12 Cs1 C21 20.6(2) 4_665 4_665
O17 Cs1 C21 78.1(2) 4_665 4_665
N6 Cs1 C21 74.0(3) 2_756 4_665
O16A Cs1 O16B 9.3(8) 2_656 2_656
O9 Cs1 O16B 80.9(4) . 2_656
O6 Cs1 O16B 136.1(4) 4_665 2_656
O13 Cs1 O16B 118.2(4) . 2_656
O7 Cs1 O16B 46.7(4) 4_565 2_656
O12 Cs1 O16B 96.8(4) 4_665 2_656
O17 Cs1 O16B 66.2(4) 4_665 2_656
N6 Cs1 O16B 92.1(4) 2_756 2_656
C21 Cs1 O16B 115.8(4) 4_665 2_656
O16A Cs1 O18 123.0(10) 2_656 4_665
O9 Cs1 O18 143.6(2) . 4_665
O6 Cs1 O18 53.43(18) 4_665 4_665
O13 Cs1 O18 46.5(2) . 4_665
O7 Cs1 O18 102.4(2) 4_565 4_665
O12 Cs1 O18 58.6(2) 4_665 4_665
O17 Cs1 O18 58.79(18) 4_665 4_665
N6 Cs1 O18 125.7(2) 2_756 4_665
C21 Cs1 O18 55.4(2) 4_665 4_665
O16B Cs1 O18 125.0(4) 2_656 4_665
O16A Cs1 C7 173.2(8) 2_656 4_665
O9 Cs1 C7 87.0(2) . 4_665
O6 Cs1 C7 59.2(2) 4_665 4_665
O13 Cs1 C7 54.8(2) . 4_665
O7 Cs1 C7 121.0(2) 4_565 4_665
O12 Cs1 C7 98.3(2) 4_665 4_665
O17 Cs1 C7 119.6(2) 4_665 4_665
N6 Cs1 C7 92.8(3) 2_756 4_665
C21 Cs1 C7 79.6(2) 4_665 4_665
O16B Cs1 C7 164.6(4) 2_656 4_665
O18 Cs1 C7 62.3(2) 4_665 4_665
O10 K1 O11 98.1(3) . 3_756
O10 K1 O10 79.8(3) . 3_656
O11 K1 O10 169.9(4) 3_756 3_656
O10 K1 O15 104.6(3) . .
O11 K1 O15 85.3(3) 3_756 .
O10 K1 O15 104.8(3) 3_656 .
O10 K1 O18 164.3(4) . 3_656
O11 K1 O18 81.5(3) 3_756 3_656
O10 K1 O18 97.8(3) 3_656 3_656
O15 K1 O18 91.0(3) . 3_656
O10 K1 O14 88.5(4) . .
O11 K1 O14 86.8(3) 3_756 .
O10 K1 O14 83.3(3) 3_656 .
O15 K1 O14 165.5(4) . .
O18 K1 O14 75.8(4) 3_656 .
O10 K1 C14 98.8(3) . 3_656
O11 K1 C14 154.0(3) 3_756 3_656
O10 K1 C14 21.3(3) 3_656 3_656
O15 K1 C14 109.2(3) . 3_656
O18 K1 C14 76.9(3) 3_656 3_656
O14 K1 C14 74.1(3) . 3_656
O10 K1 K2 119.9(3) . 3_656
O11 K1 K2 49.5(2) 3_756 3_656
O10 K1 K2 123.1(3) 3_656 3_656
O15 K1 K2 117.7(3) . 3_656
O18 K1 K2 48.7(2) 3_656 3_656
O14 K1 K2 48.7(3) . 3_656
C14 K1 K2 104.7(3) 3_656 3_656
O10 K1 C15 108.5(3) . 3_756
O11 K1 C15 17.6(3) 3_756 3_756
O10 K1 C15 170.6(3) 3_656 3_756
O15 K1 C15 69.2(3) . 3_756
O18 K1 C15 75.5(3) 3_656 3_756
O14 K1 C15 101.1(3) . 3_756
C14 K1 C15 152.3(3) 3_656 3_756
K2 K1 C15 57.2(2) 3_656 3_756
O10 K1 C14 15.3(3) . .
O11 K1 C14 87.6(3) 3_756 .
O10 K1 C14 92.1(3) 3_656 .
O15 K1 C14 92.7(3) . .
O18 K1 C14 168.2(3) 3_656 .
O14 K1 C14 99.1(4) . .
C14 K1 C14 112.3(2) 3_656 .
K2 K1 C14 120.0(3) 3_656 .
C15 K1 C14 95.4(3) 3_756 .
O10 K1 O4 110.2(3) . 3_656
O11 K1 O4 131.6(3) 3_756 3_656
O10 K1 O4 42.3(2) 3_656 3_656
O15 K1 O4 121.9(3) . 3_656
O18 K1 O4 60.9(2) 3_656 3_656
O14 K1 O4 56.8(3) . 3_656
C14 K1 O4 22.5(2) 3_656 3_656
K2 K1 O4 82.21(19) 3_656 3_656
C15 K1 O4 134.1(3) 3_756 3_656
C14 K1 O4 125.4(3) . 3_656
O10 K1 K1 41.1(2) . 3_656
O11 K1 K1 138.3(3) 3_756 3_656
O10 K1 K1 38.8(2) 3_656 3_656
O15 K1 K1 109.3(3) . 3_656
O18 K1 K1 134.7(3) 3_656 3_656
O14 K1 K1 84.6(3) . 3_656
C14 K1 K1 58.4(2) 3_656 3_656
K2 K1 K1 133.0(3) 3_656 3_656
C15 K1 K1 149.3(3) 3_756 3_656
C14 K1 K1 53.9(2) . 3_656
O4 K1 K1 74.1(2) 3_656 3_656
O17 K2 O12 89.0(3) . .
O17 K2 O16A 102.0(11) . .
O12 K2 O16A 101.9(12) . .
O17 K2 O14 168.1(4) . 3_656
O12 K2 O14 91.3(4) . 3_656
O16A K2 O14 89.6(11) . 3_656
O17 K2 O18 92.1(3) . .
O12 K2 O18 87.9(3) . .
O16A K2 O18 162.9(13) . .
O14 K2 O18 76.1(3) 3_656 .
O17 K2 O11 92.4(3) . 1_455
O12 K2 O11 166.3(4) . 1_455
O16A K2 O11 91.2(12) . 1_455
O14 K2 O11 84.5(3) 3_656 1_455
O18 K2 O11 78.5(3) . 1_455
O17 K2 O16B 121.8(6) . .
O12 K2 O16B 97.5(5) . .
O16A K2 O16B 20.1(9) . .
O14 K2 O16B 70.0(6) 3_656 .
O18 K2 O16B 145.7(6) . .
O11 K2 O16B 93.4(6) 1_455 .
O17 K2 C15 70.4(3) . 1_455
O12 K2 C15 154.3(4) . 1_455
O16A K2 C15 97.5(10) . 1_455
O14 K2 C15 105.7(4) 3_656 1_455
O18 K2 C15 78.0(3) . 1_455
O11 K2 C15 22.1(2) 1_455 1_455
O16B K2 C15 106.3(6) . 1_455
O17 K2 C21 104.5(3) . .
O12 K2 C21 21.7(3) . .
O16A K2 C21 112.5(10) . .
O14 K2 C21 73.0(3) 3_656 .
O18 K2 C21 72.5(3) . .
O11 K2 C21 146.7(3) 1_455 .
O16B K2 C21 101.4(6) . .
C15 K2 C21 149.9(3) 1_455 .
O17 K2 K1 121.3(3) . 3_656
O12 K2 K1 122.8(3) . 3_656
O16A K2 K1 115.0(14) . 3_656
O14 K2 K1 49.5(3) 3_656 3_656
O18 K2 K1 48.3(2) . 3_656
O11 K2 K1 45.9(2) 1_455 3_656
O16B K2 K1 102.9(5) . 3_656
C15 K2 K1 61.4(2) 1_455 3_656
C21 K2 K1 101.3(2) . 3_656
O17 K2 Cs1 53.1(2) . 4_566
O12 K2 Cs1 50.5(2) . 4_566
O16A K2 Cs1 136.7(14) . 4_566
O14 K2 Cs1 119.3(3) 3_656 4_566
O18 K2 Cs1 60.1(2) . 4_566
O11 K2 Cs1 121.0(2) 1_455 4_566
O16B K2 Cs1 144.2(5) . 4_566
C15 K2 Cs1 103.8(2) 1_455 4_566
C21 K2 Cs1 55.8(2) . 4_566
K1 K2 Cs1 108.24(17) 3_656 4_566
O17 K2 Cs1 74.4(2) . 2_646
O12 K2 Cs1 94.5(2) . 2_646
O16A K2 Cs1 28.5(12) . 2_646
O14 K2 Cs1 117.4(3) 3_656 2_646
O18 K2 Cs1 166.2(2) . 2_646
O11 K2 Cs1 99.1(2) 1_455 2_646
O16B K2 Cs1 47.5(5) . 2_646
C15 K2 Cs1 94.6(2) 1_455 2_646
C21 K2 Cs1 113.0(2) . 2_646
K1 K2 Cs1 137.47(19) 3_656 2_646
Cs1 K2 Cs1 111.58(11) 4_566 2_646
C4 N4 H4A 120.0 . .
C4 N4 H4B 120.0 . .
H4A N4 H4B 120.0 . .
C11 N5 H5A 120.0 . .
C11 N5 H5B 120.0 . .
H5A N5 H5B 120.0 . .
C18 N6 Cs1 95.6(10) . 2_746
C18 N6 H6A 120.0 . .
Cs1 N6 H6A 69.2 2_746 .
C18 N6 H6B 120.0 . .
Cs1 N6 H6B 104.9 2_746 .
H6A N6 H6B 120.0 . .
C1 O7 Cs1 114.3(8) . 4_666
C8 O9 Cs1 141.8(8) . .
C14 O10 K1 135.9(7) . .
C14 O10 K1 114.8(6) . 3_656
K1 O10 K1 100.2(3) . 3_656
C15 O11 K1 127.6(7) . 3_756
C15 O11 K2 109.0(7) . 1_655
K1 O11 K2 84.6(3) 3_756 1_655
C21 O12 K2 112.3(7) . .
C21 O12 Cs1 94.0(7) . 4_566
K2 O12 Cs1 94.0(3) . 4_566
K2 O14 K1 81.9(3) 3_656 .
C22 O15 K1 117.6(8) . .
K2 O17 Cs1 93.0(3) . 4_566
K1 O18 K2 83.0(3) 3_656 .
K1 O18 Cs1 166.8(3) 3_656 4_566
K2 O18 Cs1 84.3(2) . 4_566
K2 O16A Cs1 127.9(19) . 2_646
K2 O16B Cs1 101.0(6) . 2_646

loop_
_geom_bond_atom_site_label_1
_geom_bond_atom_site_label_2
_geom_bond_distance
_geom_bond_site_symmetry_2
Gd1 O1 2.423(8) .
Gd1 O4 2.436(8) .
Gd1 O3 2.440(7) .
Gd1 O6 2.445(7) .
Gd1 O5 2.448(7) .
Gd1 O2 2.451(7) .
Gd1 N1 2.473(9) .
Gd1 N2 2.496(9) .
Gd1 N3 2.516(9) .
N1 C2 1.347(13) .
N1 C6 1.355(13) .
N2 C13 1.341(14) .
N2 C9 1.351(13) .
N3 C16 1.339(13) .
N3 C20 1.358(13) .
O1 C1 1.274(13) .
O2 C7 1.281(12) .
O3 C8 1.287(14) .
O4 C14 1.271(13) .
O4 K1 3.319(9) 3_656
O5 C15 1.274(13) .
O6 C21 1.287(13) .
O6 Cs1 3.112(7) 4_566
C1 O7 1.260(14) .
C1 C2 1.507(15) .
C1 Cs1 3.916(11) 4_666
C2 C3 1.375(14) .
C3 C4 1.413(14) .
C3 H3 0.9500 .
C4 N4 1.338(13) .
C4 C5 1.410(15) .
C5 C6 1.373(14) .
C5 H5 0.9500 .
C6 C7 1.503(15) .
C6 Cs1 3.867(10) 4_566
C7 O8 1.246(13) .
C7 Cs1 3.843(10) 4_566
C8 O9 1.235(13) .
C8 C9 1.517(17) .
C9 C10 1.374(15) .
C10 C11 1.397(18) .
C10 H10 0.9500 .
C11 N5 1.363(15) .
C11 C12 1.405(16) .
C12 C13 1.385(15) .
C12 H12 0.9500 .
C13 C14 1.508(14) .
C14 O10 1.246(13) .
C14 K1 3.116(11) 3_656
C14 K1 3.283(11) .
C15 O11 1.230(12) .
C15 C16 1.519(14) .
C15 K2 3.094(11) 1_655
C15 K1 3.231(10) 3_756
C16 C17 1.355(16) .
C17 C18 1.391(18) .
C17 H17 0.9500 .
C18 N6 1.388(17) .
C18 C19 1.407(18) .
C18 Cs1 3.902(15) 2_746
C19 C20 1.363(16) .
C19 H19 0.9500 .
C20 C21 1.508(15) .
C21 O12 1.250(12) .
C21 K2 3.129(12) .
C21 Cs1 3.547(11) 4_566
C22 O15 1.442(16) .
C22 H22A 0.9800 .
C22 H22B 0.9800 .
C22 H22C 0.9800 .
Cs1 O16A 2.81(4) 2_656
Cs1 O9 3.010(9) .
Cs1 O6 3.112(7) 4_665
Cs1 O13 3.134(9) .
Cs1 O7 3.226(10) 4_565
Cs1 O12 3.233(9) 4_665
Cs1 O17 3.349(8) 4_665
Cs1 N6 3.515(19) 2_756
Cs1 C21 3.547(11) 4_665
Cs1 O16B 3.50(2) 2_656
Cs1 O18 3.642(8) 4_665
Cs1 C7 3.843(10) 4_665
K1 O10 2.271(9) .
K1 O11 2.330(9) 3_756
K1 O10 2.380(8) 3_656
K1 O15 2.400(11) .
K1 O18 2.429(9) 3_656
K1 O14 2.480(11) .
K1 C14 3.116(11) 3_656
K1 K2 3.231(7) 3_656
K1 C15 3.231(10) 3_756
K1 O4 3.319(9) 3_656
K1 K1 3.568(9) 3_656
K2 O17 2.333(9) .
K2 O12 2.434(11) .
K2 O16A 2.37(3) .
K2 O14 2.450(11) 3_656
K2 O18 2.446(10) .
K2 O11 2.467(10) 1_455
K2 O16B 2.48(2) .
K2 C15 3.094(11) 1_455
K2 K1 3.231(7) 3_656
K2 Cs1 4.182(6) 4_566
K2 Cs1 4.660(5) 2_646
N4 H4A 0.8800 .
N4 H4B 0.8800 .
N5 H5A 0.8800 .
N5 H5B 0.8800 .
N6 Cs1 3.515(19) 2_746
N6 H6A 0.8800 .
N6 H6B 0.8800 .
O7 Cs1 3.226(9) 4_666
O10 K1 2.380(8) 3_656
O11 K1 2.330(9) 3_756
O11 K2 2.467(10) 1_655
O12 Cs1 3.233(9) 4_566
O14 K2 2.450(11) 3_656
O17 Cs1 3.349(8) 4_566
O18 K1 2.429(9) 3_656
O18 Cs1 3.642(8) 4_566
O16A Cs1 2.81(4) 2_646
O16B Cs1 3.50(2) 2_646
